data_7135843
loop_
_publ_author_name
'Zhang, Bao'
'Chen, Mingliang'
'Dong, WenJing'
'Wang, Shuo'
'Tu, Bo'
'Song, Jintong'
'Xiang, Haifeng'

_publ_section_title
;
 Soft chiral-bridged binuclear Pt(II) complexes with cyclometalated
 N-heterocyclic carbene ligands for multicolor circularly polarized
 luminescence
;
_journal_name_full 'Chemical Communications'
_journal_paper_doi 10.1039/D6CC02281B
_journal_year 2026
_chemical_formula_moiety 'C34 H32 N8 Pt2 S4, 2(C H2 Cl2)'
_chemical_formula_sum 'C36 H36 Cl4 N8 Pt2 S4'
_chemical_formula_weight 1240.95
_space_group_crystal_system monoclinic
_space_group_IT_number 15
_space_group_name_Hall '-C 2yc'
_space_group_name_H-M_alt 'C 1 2/c 1'
_atom_sites_solution_hydrogens geom
_atom_sites_solution_primary dual
_audit_creation_date 2025-11-25
_audit_creation_method
;
Olex2 1.5
(compiled 2025.07.13 svn.rb7424aed for OlexSys, GUI svn.r7314)
;
_audit_update_record
;
2025-11-26 deposited with the CCDC.	2026-05-26 downloaded from the CCDC.
;
_cell_angle_alpha 90
_cell_angle_beta 90.5210(10)
_cell_angle_gamma 90
_cell_formula_units_Z 4
_cell_length_a 18.7524(2)
_cell_length_b 15.8810(2)
_cell_length_c 13.14550(10)
_cell_measurement_reflns_used 15196
_cell_measurement_temperature 100.0(2)
_cell_measurement_theta_max 76.7460
_cell_measurement_theta_min 3.3290
_cell_volume 3914.66(7)
_computing_cell_refinement 'CrysAlisPro 1.171.43.144a (Rigaku OD, 2024)'
_computing_data_collection 'CrysAlisPro system (CCD 43.144a 64-bit (release 23-01-2025))'
_computing_data_reduction 'CrysAlisPro 1.171.43.144a (Rigaku OD, 2024)'
_computing_molecular_graphics 'Olex2 1.5 (Dolomanov et al., 2009)'
_computing_publication_material 'Olex2 1.5 (Dolomanov et al., 2009)'
_computing_structure_refinement 'SHELXL 2018/3 (Sheldrick, 2015)'
_computing_structure_solution 'SHELXT  (Sheldrick, 2015)'
_diffrn_ambient_environment N~2~
_diffrn_ambient_temperature 100.0(2)
_diffrn_detector 'Hybrid Pixel Array Detector'
_diffrn_detector_area_resol_mean 10.0000
_diffrn_detector_type HyPix
_diffrn_measured_fraction_theta_full 0.985
_diffrn_measured_fraction_theta_max 0.985
_diffrn_measurement_details
;
List of Runs (angles in degrees, time in seconds):

  # Type    Start    End  Width  t~exp~   \w     \q     \k     \f   Frames
#--------------------------------------------------------------------------
  1  \w     85.00 178.00   0.50    0.05    --  106.53  83.00-114.00  186
  2  \w     94.00 178.00   0.50    0.05    --  106.53  19.00-150.00  168
  3  \w     94.00 178.00   0.50    0.05    --  106.53  19.00-150.00  168
  4  \w     25.00 110.00   0.50    0.05    --   47.15  77.00   0.00  170
  5  \w     25.00 120.00   0.50    0.05    --   47.15  77.00 120.00  190
  6  \w     34.00 108.00   0.50    0.05    --  106.53 -77.00 -90.00  148
  7  \w     34.00  69.00   0.50    0.05    --  106.53 -57.00-150.00   70
  8  \w     34.00  69.00   0.50    0.05    --  106.53 -57.00   0.00   70
  9  \w     34.00 108.00   0.50    0.05    --  106.53 -77.00  30.00  148
 10  \w     36.00 106.00   0.50    0.05    --  106.53 -99.00  60.00  140
 11  \w     36.00 112.00   0.50    0.05    --  106.53-126.00-120.00  152
 12  \w     36.00 106.00   0.50    0.05    --  106.53 -99.00-120.00  140
 13  \w     30.00 107.00   0.50    0.05    --   47.15-146.00  71.00  154
 14  \w     19.00  93.00   0.50    0.05    --   47.15-125.00 -90.00  148
 15  \w    -24.00  28.00   0.50    0.05    --  -47.15  19.00 150.00  104
 16  \w    -40.00  26.00   0.50    0.05    --  -47.15  38.00  91.00  132
 17  \w    -63.00 -30.00   0.50    0.05    -- -103.00  57.00 -30.00   66
 18  \w    -24.00  28.00   0.50    0.05    --  -47.15  19.00-120.00  104
 19  \w    -63.00 -30.00   0.50    0.05    -- -103.00  57.00-180.00   66
 20  \w   -112.00 -32.00   0.50    0.05    -- -103.00 126.00 -44.00  160
 21  \w   -174.00 -90.00   0.50    0.05    -- -103.00 -38.00 -62.00  168
;
_diffrn_measurement_device 'four-circle diffractometer'
_diffrn_measurement_device_type 'XtaLAB Synergy R, DW system, HyPix'
_diffrn_measurement_method '\w scans'
_diffrn_orient_matrix_type 'CrysAlisPro convention (1999,Acta A55,543-557)'
_diffrn_orient_matrix_UB_11 -0.0102767000
_diffrn_orient_matrix_UB_12 -0.0454905000
_diffrn_orient_matrix_UB_13 0.1023553000
_diffrn_orient_matrix_UB_21 0.0812821000
_diffrn_orient_matrix_UB_22 -0.0114957000
_diffrn_orient_matrix_UB_23 0.0101431000
_diffrn_orient_matrix_UB_31 0.0056074000
_diffrn_orient_matrix_UB_32 0.0848912000
_diffrn_orient_matrix_UB_33 0.0563111000
_diffrn_radiation_monochromator mirror
_diffrn_radiation_probe x-ray
_diffrn_radiation_type 'Cu K\a'
_diffrn_radiation_wavelength 1.54184
_diffrn_reflns_av_R_equivalents 0.0543
_diffrn_reflns_av_unetI/netI 0.0291
_diffrn_reflns_Laue_measured_fraction_full 0.985
_diffrn_reflns_Laue_measured_fraction_max 0.985
_diffrn_reflns_limit_h_max 22
_diffrn_reflns_limit_h_min -21
_diffrn_reflns_limit_k_max 18
_diffrn_reflns_limit_k_min -15
_diffrn_reflns_limit_l_max 15
_diffrn_reflns_limit_l_min -13
_diffrn_reflns_number 16034
_diffrn_reflns_point_group_measured_fraction_full 0.985
_diffrn_reflns_point_group_measured_fraction_max 0.985
_diffrn_reflns_theta_full 66.562
_diffrn_reflns_theta_max 66.562
_diffrn_reflns_theta_min 3.647
_diffrn_source 'Rotating-anode X-ray tube'
_diffrn_source_type 'Rigaku (Cu) X-ray Source'
_exptl_absorpt_coefficient_mu 18.013
_exptl_absorpt_correction_T_max 1.00000
_exptl_absorpt_correction_T_min 0.42082
_exptl_absorpt_correction_type multi-scan
_exptl_absorpt_process_details
;
CrysAlisPro 1.171.43.144a (Rigaku Oxford Diffraction, 2024)
Empirical absorption correction using spherical harmonics,
implemented in SCALE3 ABSPACK scaling algorithm.
;
_exptl_crystal_colour red
_exptl_crystal_colour_primary red
_exptl_crystal_density_diffrn 2.106
_exptl_crystal_description block
_exptl_crystal_F_000 2384
_exptl_crystal_size_max 0.21
_exptl_crystal_size_mid 0.19
_exptl_crystal_size_min 0.16
_refine_diff_density_max 1.458
_refine_diff_density_min -2.342
_refine_diff_density_rms 0.220
_refine_ls_extinction_coef 0.000290(18)
_refine_ls_extinction_expression Fc^*^=kFc[1+0.001xFc^2^\l^3^/sin(2\q)]^-1/4^
_refine_ls_extinction_method 'SHELXL-2018/3 (Sheldrick 2018)'
_refine_ls_goodness_of_fit_ref 1.159
_refine_ls_hydrogen_treatment constr
_refine_ls_matrix_type full
_refine_ls_number_parameters 247
_refine_ls_number_reflns 3415
_refine_ls_number_restraints 54
_refine_ls_restrained_S_all 1.153
_refine_ls_R_factor_all 0.0377
_refine_ls_R_factor_gt 0.0373
_refine_ls_shift/su_max 0.002
_refine_ls_shift/su_mean 0.000
_refine_ls_structure_factor_coef Fsqd
_refine_ls_weighting_details 'w=1/[\s^2^(Fo^2^)+(0.0670P)^2^+16.9865P] where P=(Fo^2^+2Fc^2^)/3'
_refine_ls_weighting_scheme calc
_refine_ls_wR_factor_gt 0.1059
_refine_ls_wR_factor_ref 0.1064
_reflns_Friedel_coverage 0.000
_reflns_number_gt 3350
_reflns_number_total 3415
_reflns_threshold_expression 'I > 2\s(I)'
_cod_data_source_file d6cc02281b2.cif
_cod_data_source_block rac-pth_autored
_cod_database_code 7135843
_shelx_shelxl_version_number 2018/3
_chemical_oxdiff_formula 'C144 H144 N32 S16 Cl16 Pt8 '
_shelx_space_group_comment
;
The symmetry employed for this shelxl refinement is uniquely defined
by the following loop, which should always be used as a source of
symmetry information in preference to the above space-group names.
They are only intended as comments.
;
_cell_oxdiff_angle_alpha 90.0383(17)
_cell_oxdiff_angle_beta 90.5226(19)
_cell_oxdiff_angle_gamma 90.0663(19)
_cell_oxdiff_length_a 18.7608(5)
_cell_oxdiff_length_b 15.8829(3)
_cell_oxdiff_length_c 13.1381(3)
_cell_oxdiff_measurement_reflns_used 15628
_cell_oxdiff_volume 3914.66(15)
_shelx_estimated_absorpt_t_max 0.161
_shelx_estimated_absorpt_t_min 0.116
_olex2_refinement_description
;
1. Fixed Uiso
 At 1.2 times of:
  All C(H) groups, All C(H,H) groups
 At 1.5 times of:
  All C(H,H,H) groups
2. Uiso/Uaniso restraints and constraints
N2 \\sim N4 \\sim N3 \\sim C11 \\sim C14 \\sim C3 \\sim C2 \\sim C12 \\sim C13:
within 2A with sigma of 0.001 and sigma for terminal atoms of 0.002 within 2A
3.a Ternary CH refined with riding coordinates:
 C8(H8)
3.b Secondary CH2 refined with riding coordinates:
 C9(H9A,H9B), C18(H18A,H18B)
3.c Aromatic/amide H refined with riding coordinates:
 C3(H3), C5(H5), C4(H4), C17(H17), C16(H16), C6(H6), C15(H15)
3.d Idealised Me refined as rotating group:
 C12(H12A,H12B,H12C), C10(H10A,H10B,H10C)
;
_olex2_submission_special_instructions 'No special instructions were received'
_oxdiff_exptl_absorpt_empirical_details
;
Empirical correction (ABSPACK) includes:
- Absorption correction using spherical harmonics
- Frame scaling
- B-factor correction
;
_oxdiff_exptl_absorpt_empirical_full_max 13.789
_oxdiff_exptl_absorpt_empirical_full_min 0.234

loop_
_space_group_symop_operation_xyz
'x, y, z'
'-x, y, -z+1/2'
'x+1/2, y+1/2, z'
'-x+1/2, y+1/2, -z+1/2'
'-x, -y, -z'
'x, -y, z-1/2'
'-x+1/2, -y+1/2, -z'
'x+1/2, -y+1/2, z-1/2'

loop_
_atom_site_label
_atom_site_type_symbol
_atom_site_fract_x
_atom_site_fract_y
_atom_site_fract_z
_atom_site_U_iso_or_equiv
_atom_site_adp_type
_atom_site_occupancy
_atom_site_site_symmetry_order
_atom_site_calc_flag
_atom_site_refinement_flags_posn
_atom_site_refinement_flags_adp
_atom_site_refinement_flags_occupancy
_atom_site_disorder_assembly
_atom_site_disorder_group
Pt01 Pt 0.50560(2) 0.25124(2) 0.63821(2) 0.01053(14) Uani 1 1 d . . . . .
S2 S 0.59768(5) 0.16211(6) 0.85242(7) 0.0151(2) Uani 1 1 d . . . . .
Cl1 Cl 0.72246(6) 0.68252(7) 0.62638(9) 0.0248(3) Uani 1 1 d . . . . .
S1 S 0.64393(6) 0.02030(6) 0.72314(8) 0.0195(3) Uani 1 1 d . . . . .
Cl2 Cl 0.61771(7) 0.81141(7) 0.68007(9) 0.0308(3) Uani 1 1 d . . . . .
N2 N 0.51249(18) 0.4304(2) 0.6230(2) 0.0133(4) Uani 1 1 d . U . . .
N4 N 0.50626(18) 0.5844(2) 0.6226(3) 0.0146(5) Uani 1 1 d . U . . .
N3 N 0.39879(18) 0.4019(2) 0.6390(2) 0.0134(4) Uani 1 1 d . U . . .
N1 N 0.56350(18) 0.1406(2) 0.6518(3) 0.0135(7) Uani 1 1 d . . . . .
C1 C 0.5947(2) 0.3192(3) 0.6162(3) 0.0128(8) Uani 1 1 d . . . . .
C11 C 0.4635(2) 0.3648(3) 0.6302(3) 0.0132(5) Uani 1 1 d . U . . .
C14 C 0.4781(2) 0.5077(3) 0.6272(3) 0.0135(4) Uani 1 1 d . U . . .
C3 C 0.6402(2) 0.4657(3) 0.6037(3) 0.0139(6) Uani 1 1 d . U . . .
H3 H 0.631077 0.524489 0.604196 0.017 Uiso 1 1 calc R U . . .
C5 C 0.7211(2) 0.3482(3) 0.5926(3) 0.0192(9) Uani 1 1 d . . . . .
H5 H 0.768148 0.327561 0.583505 0.023 Uiso 1 1 calc R U . . .
C2 C 0.5852(2) 0.4077(3) 0.6134(3) 0.0133(5) Uani 1 1 d . U . . .
C4 C 0.7090(2) 0.4347(3) 0.5933(3) 0.0167(8) Uani 1 1 d . . . . .
H4 H 0.747847 0.472589 0.586575 0.020 Uiso 1 1 calc R U . . .
C12 C 0.3298(2) 0.3614(3) 0.6487(3) 0.0156(7) Uani 1 1 d . U . . .
H12A H 0.301525 0.371276 0.586803 0.023 Uiso 1 1 calc R U . . .
H12B H 0.304859 0.384953 0.707366 0.023 Uiso 1 1 calc R U . . .
H12C H 0.336559 0.300772 0.658450 0.023 Uiso 1 1 calc R U . . .
C17 C 0.4577(2) 0.6467(3) 0.6315(3) 0.0178(9) Uani 1 1 d . . . . .
H17 H 0.474300 0.703101 0.627548 0.021 Uiso 1 1 calc R U . . .
C13 C 0.4057(2) 0.4892(3) 0.6394(3) 0.0135(5) Uani 1 1 d . U . . .
C10 C 0.5640(2) 0.1178(3) 0.4640(3) 0.0208(9) Uani 1 1 d . . . . .
H10A H 0.517046 0.143143 0.452207 0.031 Uiso 1 1 calc R U . . .
H10B H 0.572943 0.074950 0.411994 0.031 Uiso 1 1 calc R U . . .
H10C H 0.600814 0.161496 0.460396 0.031 Uiso 1 1 calc R U . . .
C16 C 0.3847(2) 0.6343(3) 0.6460(3) 0.0177(9) Uani 1 1 d . . . . .
H16 H 0.354111 0.681578 0.652942 0.021 Uiso 1 1 calc R U . . .
C6 C 0.6655(2) 0.2916(3) 0.6050(3) 0.0179(9) Uani 1 1 d . . . . .
H6 H 0.675497 0.232973 0.605927 0.021 Uiso 1 1 calc R U . . .
C15 C 0.3566(2) 0.5541(3) 0.6503(3) 0.0162(9) Uani 1 1 d . . . . .
H15 H 0.307209 0.543921 0.660110 0.019 Uiso 1 1 calc R U . . .
C7 C 0.5961(2) 0.1157(2) 0.7348(3) 0.0133(8) Uani 1 1 d . . . . .
C8 C 0.5661(2) 0.0771(3) 0.5686(3) 0.0175(9) Uani 1 1 d . . . . .
H8 H 0.523972 0.038864 0.574914 0.021 Uiso 1 1 calc R U . . .
C9 C 0.6343(3) 0.0253(3) 0.5862(4) 0.0212(10) Uani 1 1 d . . . . .
H9A H 0.675993 0.053383 0.555341 0.025 Uiso 1 1 calc R U . . .
H9B H 0.629372 -0.031811 0.556840 0.025 Uiso 1 1 calc R U . . .
C18 C 0.6362(3) 0.7237(4) 0.6024(4) 0.0286(11) Uani 1 1 d . . . . .
H18A H 0.632349 0.740572 0.530015 0.034 Uiso 1 1 calc R U . . .
H18B H 0.600255 0.679281 0.614779 0.034 Uiso 1 1 calc R U . . .

loop_
_atom_site_aniso_label
_atom_site_aniso_U_11
_atom_site_aniso_U_22
_atom_site_aniso_U_33
_atom_site_aniso_U_23
_atom_site_aniso_U_13
_atom_site_aniso_U_12
Pt01 0.0107(2) 0.0136(2) 0.00728(19) 0.00048(5) 0.00128(12) -0.00026(5)
S2 0.0145(5) 0.0188(5) 0.0122(5) -0.0016(4) -0.0005(4) 0.0031(4)
Cl1 0.0190(5) 0.0281(6) 0.0272(6) 0.0018(4) -0.0018(4) -0.0029(4)
S1 0.0244(5) 0.0172(5) 0.0168(5) 0.0014(4) 0.0037(4) 0.0069(4)
Cl2 0.0412(7) 0.0215(6) 0.0297(6) -0.0003(4) -0.0016(5) 0.0036(5)
N2 0.0151(9) 0.0182(9) 0.0065(9) 0.0000(7) 0.0013(7) -0.0004(7)
N4 0.0170(11) 0.0188(11) 0.0081(11) 0.0002(9) 0.0000(9) -0.0004(9)
N3 0.0144(9) 0.0182(9) 0.0075(9) 0.0004(8) 0.0010(8) 0.0001(8)
N1 0.0124(16) 0.0173(17) 0.0109(17) 0.0005(14) 0.0034(13) -0.0027(13)
C1 0.018(2) 0.015(2) 0.0046(18) -0.0002(15) 0.0021(16) 0.0010(16)
C11 0.0149(9) 0.0184(10) 0.0063(10) 0.0003(8) 0.0012(8) -0.0003(8)
C14 0.0157(9) 0.0180(9) 0.0070(9) 0.0003(7) 0.0006(7) 0.0001(7)
C3 0.0161(13) 0.0193(13) 0.0062(12) -0.0018(11) 0.0020(11) -0.0011(11)
C5 0.014(2) 0.031(2) 0.013(2) -0.0001(17) 0.0035(17) 0.0010(17)
C2 0.0151(10) 0.0188(11) 0.0060(10) -0.0008(9) 0.0017(9) -0.0007(9)
C4 0.0123(19) 0.025(2) 0.013(2) -0.0003(16) 0.0017(16) -0.0061(16)
C12 0.0138(15) 0.0208(15) 0.0122(15) -0.0012(13) 0.0009(13) -0.0012(13)
C17 0.027(2) 0.0144(19) 0.012(2) -0.0003(15) -0.0009(17) 0.0023(17)
C13 0.0151(9) 0.0180(10) 0.0073(10) 0.0007(8) 0.0008(8) 0.0005(8)
C10 0.023(2) 0.025(2) 0.014(2) -0.0014(17) 0.0031(17) 0.0013(18)
C16 0.026(2) 0.018(2) 0.009(2) 0.0004(15) 0.0011(17) 0.0066(17)
C6 0.017(2) 0.022(2) 0.015(2) 0.0010(16) -0.0012(17) -0.0017(16)
C15 0.016(2) 0.026(2) 0.0073(19) -0.0004(16) 0.0010(16) 0.0042(17)
C7 0.0124(17) 0.0113(18) 0.016(2) 0.0014(15) 0.0041(15) 0.0006(15)
C8 0.022(2) 0.018(2) 0.013(2) -0.0053(17) 0.0057(17) -0.0025(17)
C9 0.028(2) 0.021(2) 0.015(2) -0.0011(18) 0.0070(19) 0.0055(19)
C18 0.027(3) 0.024(2) 0.035(3) -0.006(2) -0.009(2) 0.003(2)

loop_
_atom_type_symbol
_atom_type_description
_atom_type_scat_dispersion_real
_atom_type_scat_dispersion_imag
_atom_type_scat_source
C C 0.0181 0.0091 'International Tables Vol C Tables 4.2.6.8 and 6.1.1.4'
H H 0.0000 0.0000 'International Tables Vol C Tables 4.2.6.8 and 6.1.1.4'
Cl Cl 0.3639 0.7018 'International Tables Vol C Tables 4.2.6.8 and 6.1.1.4'
N N 0.0311 0.0180 'International Tables Vol C Tables 4.2.6.8 and 6.1.1.4'
Pt Pt -4.5932 6.9264 'International Tables Vol C Tables 4.2.6.8 and 6.1.1.4'
S S 0.3331 0.5567 'International Tables Vol C Tables 4.2.6.8 and 6.1.1.4'

loop_
_geom_angle_atom_site_label_1
_geom_angle_atom_site_label_2
_geom_angle_atom_site_label_3
_geom_angle
_geom_angle_site_symmetry_1
_geom_angle_site_symmetry_3
_geom_angle_publ_flag
S2 Pt01 Pt01 83.35(2) 2_656 2_656 ?
N1 Pt01 Pt01 87.49(9) . 2_656 ?
N1 Pt01 S2 85.29(9) . 2_656 ?
C1 Pt01 Pt01 102.14(11) . 2_656 ?
C1 Pt01 S2 173.71(11) . 2_656 ?
C1 Pt01 N1 91.83(14) . . ?
C11 Pt01 Pt01 91.22(11) . 2_656 ?
C11 Pt01 S2 102.65(12) . 2_656 ?
C11 Pt01 N1 171.76(15) . . ?
C11 Pt01 C1 80.48(17) . . ?
C7 S2 Pt01 107.03(14) . 2_656 ?
C7 S1 C9 90.2(2) . . ?
C11 N2 C2 116.9(3) . . ?
C14 N2 C11 110.6(3) . . ?
C14 N2 C2 132.5(4) . . ?
C14 N4 C17 113.5(4) . . ?
C11 N3 C12 127.9(4) . . ?
C11 N3 C13 110.5(3) . . ?
C13 N3 C12 121.6(3) . . ?
C7 N1 Pt01 124.7(3) . . ?
C7 N1 C8 113.0(3) . . ?
C8 N1 Pt01 122.1(3) . . ?
C2 C1 Pt01 115.5(3) . . ?
C6 C1 Pt01 129.3(3) . . ?
C6 C1 C2 115.1(4) . . ?
N2 C11 Pt01 115.0(3) . . ?
N3 C11 Pt01 138.7(3) . . ?
N3 C11 N2 105.9(3) . . ?
N2 C14 C13 105.7(3) . . ?
N4 C14 N2 128.6(4) . . ?
N4 C14 C13 125.7(4) . . ?
C2 C3 H3 121.1 . . ?
C4 C3 H3 121.1 . . ?
C4 C3 C2 117.7(4) . . ?
C4 C5 H5 119.5 . . ?
C6 C5 H5 119.5 . . ?
C6 C5 C4 121.1(4) . . ?
C1 C2 N2 111.8(4) . . ?
C3 C2 N2 123.7(4) . . ?
C3 C2 C1 124.5(4) . . ?
C3 C4 C5 120.1(4) . . ?
C3 C4 H4 119.9 . . ?
C5 C4 H4 119.9 . . ?
N3 C12 H12A 109.5 . . ?
N3 C12 H12B 109.5 . . ?
N3 C12 H12C 109.5 . . ?
H12A C12 H12B 109.5 . . ?
H12A C12 H12C 109.5 . . ?
H12B C12 H12C 109.5 . . ?
N4 C17 H17 117.6 . . ?
N4 C17 C16 124.8(4) . . ?
C16 C17 H17 117.6 . . ?
N3 C13 C14 107.4(3) . . ?
C15 C13 N3 132.6(4) . . ?
C15 C13 C14 120.0(4) . . ?
H10A C10 H10B 109.5 . . ?
H10A C10 H10C 109.5 . . ?
H10B C10 H10C 109.5 . . ?
C8 C10 H10A 109.5 . . ?
C8 C10 H10B 109.5 . . ?
C8 C10 H10C 109.5 . . ?
C17 C16 H16 119.6 . . ?
C15 C16 C17 120.7(4) . . ?
C15 C16 H16 119.6 . . ?
C1 C6 H6 119.3 . . ?
C5 C6 C1 121.4(4) . . ?
C5 C6 H6 119.3 . . ?
C13 C15 H15 122.4 . . ?
C16 C15 C13 115.2(4) . . ?
C16 C15 H15 122.4 . . ?
S2 C7 S1 116.3(2) . . ?
N1 C7 S2 128.8(3) . . ?
N1 C7 S1 114.9(3) . . ?
N1 C8 C10 112.1(3) . . ?
N1 C8 H8 108.6 . . ?
N1 C8 C9 106.5(4) . . ?
C10 C8 H8 108.6 . . ?
C10 C8 C9 112.2(4) . . ?
C9 C8 H8 108.6 . . ?
S1 C9 H9A 110.9 . . ?
S1 C9 H9B 110.9 . . ?
C8 C9 S1 104.4(3) . . ?
C8 C9 H9A 110.9 . . ?
C8 C9 H9B 110.9 . . ?
H9A C9 H9B 108.9 . . ?
Cl1 C18 H18A 109.2 . . ?
Cl1 C18 H18B 109.2 . . ?
Cl2 C18 Cl1 111.9(3) . . ?
Cl2 C18 H18A 109.2 . . ?
Cl2 C18 H18B 109.2 . . ?
H18A C18 H18B 107.9 . . ?

loop_
_geom_bond_atom_site_label_1
_geom_bond_atom_site_label_2
_geom_bond_distance
_geom_bond_site_symmetry_2
_geom_bond_publ_flag
Pt01 Pt01 2.9484(4) 2_656 ?
Pt01 S2 2.4029(10) 2_656 ?
Pt01 N1 2.073(3) . ?
Pt01 C1 2.013(4) . ?
Pt01 C11 1.971(4) . ?
S2 C7 1.713(4) . ?
Cl1 C18 1.771(5) . ?
S1 C7 1.768(4) . ?
S1 C9 1.809(5) . ?
Cl2 C18 1.764(5) . ?
N2 C11 1.392(5) . ?
N2 C14 1.389(5) . ?
N2 C2 1.417(5) . ?
N4 C14 1.329(6) . ?
N4 C17 1.351(6) . ?
N3 C11 1.354(5) . ?
N3 C12 1.450(5) . ?
N3 C13 1.393(5) . ?
N1 C7 1.308(5) . ?
N1 C8 1.488(5) . ?
C1 C2 1.417(6) . ?
C1 C6 1.407(6) . ?
C14 C13 1.399(6) . ?
C3 H3 0.9500 . ?
C3 C2 1.390(6) . ?
C3 C4 1.388(6) . ?
C5 H5 0.9500 . ?
C5 C4 1.393(6) . ?
C5 C6 1.386(6) . ?
C4 H4 0.9500 . ?
C12 H12A 0.9800 . ?
C12 H12B 0.9800 . ?
C12 H12C 0.9800 . ?
C17 H17 0.9500 . ?
C17 C16 1.397(6) . ?
C13 C15 1.390(6) . ?
C10 H10A 0.9800 . ?
C10 H10B 0.9800 . ?
C10 H10C 0.9800 . ?
C10 C8 1.520(6) . ?
C16 H16 0.9500 . ?
C16 C15 1.380(6) . ?
C6 H6 0.9500 . ?
C15 H15 0.9500 . ?
C8 H8 1.0000 . ?
C8 C9 1.537(6) . ?
C9 H9A 0.9900 . ?
C9 H9B 0.9900 . ?
C18 H18A 0.9900 . ?
C18 H18B 0.9900 . ?

loop_
_geom_torsion_atom_site_label_1
_geom_torsion_atom_site_label_2
_geom_torsion_atom_site_label_3
_geom_torsion_atom_site_label_4
_geom_torsion
_geom_torsion_site_symmetry_1
_geom_torsion_site_symmetry_2
_geom_torsion_site_symmetry_3
_geom_torsion_site_symmetry_4
_geom_torsion_publ_flag
Pt01 S2 C7 S1 -157.00(18) 2_656 . . . ?
Pt01 S2 C7 N1 22.0(4) 2_656 . . . ?
Pt01 N1 C7 S2 3.0(5) . . . . ?
Pt01 N1 C7 S1 -178.00(18) . . . . ?
Pt01 N1 C8 C10 34.4(4) . . . . ?
Pt01 N1 C8 C9 157.5(3) . . . . ?
Pt01 C1 C2 N2 -2.3(4) . . . . ?
Pt01 C1 C2 C3 176.9(3) . . . . ?
Pt01 C1 C6 C5 -178.5(3) . . . . ?
N2 C14 C13 N3 -1.8(4) . . . . ?
N2 C14 C13 C15 177.4(4) . . . . ?
N4 C14 C13 N3 179.3(4) . . . . ?
N4 C14 C13 C15 -1.5(6) . . . . ?
N4 C17 C16 C15 -1.3(7) . . . . ?
N3 C13 C15 C16 -179.7(4) . . . . ?
N1 C8 C9 S1 34.2(4) . . . . ?
C11 N2 C14 N4 -179.9(4) . . . . ?
C11 N2 C14 C13 1.3(4) . . . . ?
C11 N2 C2 C1 -1.9(5) . . . . ?
C11 N2 C2 C3 178.8(4) . . . . ?
C11 N3 C13 C14 1.8(4) . . . . ?
C11 N3 C13 C15 -177.3(4) . . . . ?
C14 N2 C11 Pt01 -174.6(3) . . . . ?
C14 N2 C11 N3 -0.2(4) . . . . ?
C14 N2 C2 C1 178.0(4) . . . . ?
C14 N2 C2 C3 -1.2(7) . . . . ?
C14 N4 C17 C16 1.2(6) . . . . ?
C14 C13 C15 C16 1.2(6) . . . . ?
C2 N2 C11 Pt01 5.4(4) . . . . ?
C2 N2 C11 N3 179.8(3) . . . . ?
C2 N2 C14 N4 0.1(7) . . . . ?
C2 N2 C14 C13 -178.7(4) . . . . ?
C2 C1 C6 C5 0.2(6) . . . . ?
C2 C3 C4 C5 0.1(6) . . . . ?
C4 C3 C2 N2 -179.0(4) . . . . ?
C4 C3 C2 C1 1.8(6) . . . . ?
C4 C5 C6 C1 1.6(7) . . . . ?
C12 N3 C11 Pt01 -7.8(7) . . . . ?
C12 N3 C11 N2 179.9(3) . . . . ?
C12 N3 C13 C14 -179.1(3) . . . . ?
C12 N3 C13 C15 1.8(7) . . . . ?
C17 N4 C14 N2 -178.4(4) . . . . ?
C17 N4 C14 C13 0.2(6) . . . . ?
C17 C16 C15 C13 0.0(6) . . . . ?
C13 N3 C11 Pt01 171.3(3) . . . . ?
C13 N3 C11 N2 -1.0(4) . . . . ?
C10 C8 C9 S1 157.2(3) . . . . ?
C6 C1 C2 N2 178.8(3) . . . . ?
C6 C1 C2 C3 -2.0(6) . . . . ?
C6 C5 C4 C3 -1.8(6) . . . . ?
C7 S1 C9 C8 -26.3(3) . . . . ?
C7 N1 C8 C10 -150.8(4) . . . . ?
C7 N1 C8 C9 -27.7(5) . . . . ?
C8 N1 C7 S2 -171.6(3) . . . . ?
C8 N1 C7 S1 7.4(4) . . . . ?
C9 S1 C7 S2 -168.5(3) . . . . ?
C9 S1 C7 N1 12.3(3) . . . . ?
